data_2107390
loop_
_publ_author_name
'Albertsson, J.'
'Elding, L.I.'

_publ_section_title
;
 The geometry of the nonaaqualanthanoid(3+) complex in the solid bromates
 and ethyl sulphates
;
_journal_name_full 'Acta Crystallographica B (24,1968-38,1982)'
_journal_page_first 1460
_journal_page_last 1469
_journal_volume 33
_journal_year 1977
_chemical_formula_sum 'Br3 H18 O18 Yb'
_chemical_name_systematic '(Yb (H2 O)9) (Br O3)3'
_space_group_IT_number 194
_symmetry_space_group_name_Hall '-P 6c 2c'
_symmetry_space_group_name_H-M 'P 63/m m c'
_cell_angle_alpha 90
_cell_angle_beta 90
_cell_angle_gamma 120
_cell_formula_units_Z 2
_cell_length_a 11.7056
_cell_length_b 11.7056
_cell_length_c 6.6474
_cell_volume 788.805
_citation_journal_id_ASTM ACBCAR
_cod_data_source_file Albertsson_ACBCAR_1977_435.cif
_cod_data_source_block H18Br3O18Yb1
_cod_original_cell_volume 788.8052
_cod_original_formula_sum 'H18 Br3 O18 Yb1'
_cod_database_code 2107390

loop_
_symmetry_equiv_pos_as_xyz
x,y,z
x-y,x,z+1/2
-y,x-y,z
-x,-y,z+1/2
-x+y,-x,z
y,-x+y,z+1/2
-y,-x,-z+1/2
x-y,-y,-z
x,x-y,-z+1/2
y,x,-z
-x+y,y,-z+1/2
-x,-x+y,-z
-x,-y,-z
-x+y,-x,-z-1/2
y,-x+y,-z
x,y,-z-1/2
x-y,x,-z
-y,x-y,-z-1/2
y,x,z-1/2
-x+y,y,z
-x,-x+y,z-1/2
-y,-x,z
x-y,-y,z-1/2
x,x-y,z

loop_
_atom_site_label
_atom_site_type_symbol
_atom_site_fract_x
_atom_site_fract_y
_atom_site_fract_z
_atom_site_occupancy
_atom_site_U_iso_or_equiv
Br1 Br+5 0.8693 0.7386 0.25 1 0.0
O3 O-2 0.9321 0.6383 0.25 1 0.0
O2 O-2 0.2135 0.427 0.25 1 0.0
H2 H+1 0.1416 0.3939 0.25 1 0.0
O4 O-2 0.907 0.814 0.0531 0.5 0.0
O1 O-2 0.4178 0.8356 0.0143 1 0.0
H1 H+1 0.3662 0.8613 -0.0248 1 0.0
Yb1 Yb+3 0.3333 0.6667 0.25 1 0.0
